data_4129362
loop_
_publ_author_name
'Engle, Keary M.'
'Lu, Gang'
'Luo, Shao-Xiong'
'Henling, Lawrence M.'
'Takase, Michael K.'
'Liu, Peng'
'Houk, K. N.'
'Grubbs, Robert H.'

_publ_section_title
;
 Origins of initiation rate differences in ruthenium olefin metathesis
 catalysts containing chelating benzylidenes.
;
_journal_issue 17
_journal_name_full 'Journal of the American Chemical Society'
_journal_page_first 5782
_journal_page_last 5792
_journal_paper_doi 10.1021/jacs.5b01144
_journal_volume 137
_journal_year 2015
_chemical_formula_moiety 'C38 H46 Cl2 N2 O Ru'
_chemical_formula_sum 'C38 H46 Cl2 N2 O Ru'
_chemical_formula_weight 718.74
_space_group_crystal_system orthorhombic
_space_group_IT_number 29
_space_group_name_Hall 'P 2c -2ac'
_space_group_name_H-M_alt 'P c a 21'
_atom_sites_solution_hydrogens geom
_atom_sites_solution_primary direct
_audit_creation_date 2014-02-03
_audit_creation_method
;
Olex2 1.2
(compiled 2013.12.10 svn.r2850 for OlexSys, GUI svn.r4736),
 SHELXL-2014,
 and manual edit
;
_cell_angle_alpha 90
_cell_angle_beta 90
_cell_angle_gamma 90
_cell_formula_units_Z 8
_cell_length_a 19.3436(8)
_cell_length_b 23.1535(9)
_cell_length_c 15.3598(6)
_cell_measurement_reflns_used 9220
_cell_measurement_temperature 100
_cell_measurement_theta_max 37.54
_cell_measurement_theta_min 2.65
_cell_volume 6879.2(5)
_computing_cell_refinement 'SAINT V8.34A (Bruker-AXS, 2007)'
_computing_data_collection 'APEX2 2013.10-0 (Bruker-AXS, 2007)'
_computing_data_reduction 'SAINT V8.34A (Bruker-AXS, 2007)'
_computing_molecular_graphics 'DIAMOND 3 (Crystal Impact, 1999)'
_computing_publication_material 'Olex2 (Dolomanov et al., 2009)'
_computing_structure_refinement 'SHELXL-2014/1 (Sheldrick, 2014)'
_computing_structure_solution 'XT (Sheldrick, 2012)'
_diffrn_ambient_temperature 100
_diffrn_detector_area_resol_mean 8.33
_diffrn_measured_fraction_theta_full 0.999
_diffrn_measured_fraction_theta_max 0.986
_diffrn_measurement_device_type 'Bruker APEX-II CCD'
_diffrn_measurement_method '\f and \w scans'
_diffrn_radiation_type MoK\a
_diffrn_radiation_wavelength 0.71073
_diffrn_reflns_av_R_equivalents 0.0578
_diffrn_reflns_av_unetI/netI 0.0360
_diffrn_reflns_Laue_measured_fraction_full 0.999
_diffrn_reflns_Laue_measured_fraction_max 0.986
_diffrn_reflns_limit_h_max 36
_diffrn_reflns_limit_h_min -35
_diffrn_reflns_limit_k_max 43
_diffrn_reflns_limit_k_min -42
_diffrn_reflns_limit_l_max 28
_diffrn_reflns_limit_l_min -28
_diffrn_reflns_number 479545
_diffrn_reflns_point_group_measured_fraction_full 1.000
_diffrn_reflns_point_group_measured_fraction_max 0.976
_diffrn_reflns_theta_full 25.000
_diffrn_reflns_theta_max 41.753
_diffrn_reflns_theta_min 1.908
_diffrn_source_current 30
_diffrn_source_power 1.5
_diffrn_source_target Mo
_diffrn_source_voltage 50
_diffrn_standards_number 0
_exptl_absorpt_coefficient_mu 0.643
_exptl_absorpt_correction_T_max 1.0000
_exptl_absorpt_correction_T_min 0.8728
_exptl_absorpt_correction_type multi-scan
_exptl_absorpt_process_details
;
SADABS-2012/1 (Bruker,2012) was used for absorption correction.
wR2(int) was 0.0664 before and 0.0598 after correction.
The Ratio of minimum to maximum transmission is 0.8728.
The \l/2 correction factor is 0.0015.
;
_exptl_crystal_colour green
_exptl_crystal_density_diffrn 1.388
_exptl_crystal_description plate
_exptl_crystal_F_000 2992
_exptl_crystal_size_max 0.51
_exptl_crystal_size_mid 0.42
_exptl_crystal_size_min 0.11
_refine_diff_density_max 2.360
_refine_diff_density_min -1.283
_refine_diff_density_rms 0.119
_refine_ls_abs_structure_details
;
 Flack x determined using 13251 quotients [(I+)-(I-)]/[(I+)+(I-)]
 (Parsons, Flack and Wagner, Acta Cryst. B69 (2013) 249-259).
;
_refine_ls_abs_structure_Flack -0.025(4)
_refine_ls_extinction_method none
_refine_ls_goodness_of_fit_ref 1.534
_refine_ls_hydrogen_treatment constr
_refine_ls_matrix_type full
_refine_ls_number_parameters 805
_refine_ls_number_reflns 46262
_refine_ls_number_restraints 1
_refine_ls_restrained_S_all 1.534
_refine_ls_R_factor_all 0.0862
_refine_ls_R_factor_gt 0.0445
_refine_ls_shift/su_max 0.003
_refine_ls_shift/su_mean 0.000
_refine_ls_structure_factor_coef Fsqd
_refine_ls_weighting_details 'w=1/[\s^2^(Fo^2^)+(0.0300P)^2^] where P=(Fo^2^+2Fc^2^)/3'
_refine_ls_weighting_scheme calc
_refine_ls_wR_factor_gt 0.0897
_refine_ls_wR_factor_ref 0.1027
_reflns_Friedel_coverage 0.928
_reflns_Friedel_fraction_full 1.000
_reflns_Friedel_fraction_max 0.965
_reflns_number_gt 31719
_reflns_number_total 46262
_reflns_threshold_expression 'I > 2\s(I)'
_cod_data_source_file ja5b01144_si_006.cif
_cod_data_source_block a14014
_cod_database_code 4129362
_shelxl_version_number 2014-1
_shelx_space_group_comment
;
The symmetry employed for this shelxl refinement is uniquely defined
by the following loop, which should always be used as a source of
symmetry information in preference to the above space-group names.
They are only intended as comments.
;
_shelx_estimated_absorpt_t_max 0.933
_shelx_estimated_absorpt_t_min 0.735
_refine_ls_abs_structure_hooft -0.032(4)
_olex2_refinement_description
;
1. Fixed Uiso
 At 1.2 times of:
  All C(H) groups, All C(H,H) groups
 At 1.5 times of:
  All C(H,H,H) groups
2.a Ternary CH refined with riding coordinates:
 C31(H31), C33(H33), C35(H35), C33B(H33B), C31B(H31B), C35B(H35B)
2.b Secondary CH2 refined with riding coordinates:
 C2(H2A,H2B), C3(H3A,H3B), C30(H30A,H30B), C32(H32A,H32B), C34(H34A,H34B),
 C36(H36A,H36B), C37(H37A,H37B), C38(H38A,H38B), C2B(H2BA,H2BB), C3B(H3BA,H3BB),
  C37B(H37C,H37D), C32B(H32C,H32D), C38B(H38C,H38D), C30B(H30C,H30D), C34B(H34C,
 H34D), C36B(H36C,H36D)
2.c Aromatic/amide H refined with riding coordinates:
 C6(H6), C8(H8), C15(H15), C17(H17), C22(H22), C24(H24), C25(H25), C26(H26),
 C27(H27), C8B(H8B), C6B(H6B), C17B(H17B), C15B(H15B), C22B(H22B), C24B(H24B),
 C25B(H25B), C26B(H26B), C27B(H27B)
2.d Idealised Me refined as rotating group:
 C10(H10A,H10B,H10C), C11(H11A,H11B,H11C), C12(H12A,H12B,H12C), C19(H19A,H19B,
 H19C), C20(H20A,H20B,H20C), C21(H21A,H21B,H21C), C12B(H12D,H12E,H12F),
 C11B(H11D,H11E,H11F), C10B(H10D,H10E,H10F), C21B(H21D,H21E,H21F), C20B(H20D,
 H20E,H20F), C19B(H19D,H19E,H19F)
;

loop_
_space_group_symop_operation_xyz
'x, y, z'
'-x, -y, z+1/2'
'x+1/2, -y, z'
'-x+1/2, y, z+1/2'

loop_
_atom_site_label
_atom_site_type_symbol
_atom_site_fract_x
_atom_site_fract_y
_atom_site_fract_z
_atom_site_U_iso_or_equiv
_atom_site_adp_type
_atom_site_occupancy
_atom_site_site_symmetry_order
_atom_site_calc_flag
_atom_site_refinement_flags_posn
Ru1 Ru 0.35892(2) 0.07128(2) 1.00646(2) 0.01264(4) Uani 1 1 d .
Cl1 Cl 0.26422(3) 0.04593(3) 1.09078(3) 0.02317(11) Uani 1 1 d .
Cl2 Cl 0.45806(3) 0.06373(3) 0.91726(3) 0.02032(11) Uani 1 1 d .
O1 O 0.42106(8) 0.02536(7) 1.10951(9) 0.0176(3) Uani 1 1 d .
N1 N 0.25345(9) 0.07649(7) 0.87049(11) 0.0160(3) Uani 1 1 d .
N2 N 0.27877(10) 0.16463(8) 0.90725(11) 0.0181(3) Uani 1 1 d .
C1 C 0.29542(10) 0.10878(9) 0.92174(12) 0.0140(3) Uani 1 1 d .
C2 C 0.20733(12) 0.11079(10) 0.81483(14) 0.0212(4) Uani 1 1 d .
H2A H 0.1583 0.1004 0.8246 0.025 Uiso 1 1 calc R
H2B H 0.2186 0.1055 0.7525 0.025 Uiso 1 1 calc R
C3 C 0.22217(14) 0.17221(10) 0.84439(16) 0.0261(5) Uani 1 1 d .
H3A H 0.2367 0.1967 0.7949 0.031 Uiso 1 1 calc R
H3B H 0.1811 0.1897 0.8724 0.031 Uiso 1 1 calc R
C4 C 0.25814(10) 0.01522(9) 0.86045(12) 0.0140(3) Uani 1 1 d .
C5 C 0.20955(11) -0.02077(9) 0.90068(12) 0.0168(4) Uani 1 1 d .
C6 C 0.21710(13) -0.08012(10) 0.89067(15) 0.0219(4) Uani 1 1 d .
H6 H 0.1856 -0.1053 0.9193 0.026 Uiso 1 1 calc R
C7 C 0.26955(13) -0.10370(10) 0.83984(15) 0.0232(4) Uani 1 1 d .
C8 C 0.31356(13) -0.06676(10) 0.79568(15) 0.0233(4) Uani 1 1 d .
H8 H 0.3483 -0.0826 0.7590 0.028 Uiso 1 1 calc R
C9 C 0.30829(11) -0.00701(10) 0.80364(13) 0.0182(4) Uani 1 1 d .
C10 C 0.14789(12) 0.00246(11) 0.94911(15) 0.0233(4) Uani 1 1 d .
H10A H 0.1571 0.0423 0.9674 0.035 Uiso 1 1 calc GR
H10B H 0.1391 -0.0215 1.0005 0.035 Uiso 1 1 calc GR
H10C H 0.1073 0.0017 0.9110 0.035 Uiso 1 1 calc GR
C11 C 0.27667(17) -0.16857(11) 0.8299(2) 0.0358(6) Uani 1 1 d .
H11A H 0.2754 -0.1868 0.8875 0.054 Uiso 1 1 calc GR
H11B H 0.3207 -0.1775 0.8014 0.054 Uiso 1 1 calc GR
H11C H 0.2385 -0.1833 0.7944 0.054 Uiso 1 1 calc GR
C12 C 0.35360(11) 0.03126(12) 0.74881(14) 0.0235(4) Uani 1 1 d .
H12A H 0.3288 0.0670 0.7350 0.035 Uiso 1 1 calc GR
H12B H 0.3656 0.0112 0.6947 0.035 Uiso 1 1 calc GR
H12C H 0.3959 0.0405 0.7810 0.035 Uiso 1 1 calc GR
C13 C 0.30789(11) 0.21372(9) 0.94962(13) 0.0172(4) Uani 1 1 d .
C14 C 0.36557(11) 0.24039(9) 0.91308(13) 0.0182(4) Uani 1 1 d .
C15 C 0.39361(12) 0.28862(10) 0.95464(15) 0.0222(4) Uani 1 1 d .
H15 H 0.4331 0.3069 0.9303 0.027 Uiso 1 1 calc R
C16 C 0.36490(12) 0.31040(10) 1.03094(16) 0.0227(4) Uani 1 1 d .
C17 C 0.30765(13) 0.28268(10) 1.06630(15) 0.0239(4) Uani 1 1 d .
H17 H 0.2882 0.2970 1.1189 0.029 Uiso 1 1 calc R
C18 C 0.27788(12) 0.23429(10) 1.02650(14) 0.0209(4) Uani 1 1 d .
C19 C 0.39826(14) 0.21619(11) 0.83172(15) 0.0262(5) Uani 1 1 d .
H19A H 0.4164 0.1775 0.8438 0.039 Uiso 1 1 calc GR
H19B H 0.4361 0.2414 0.8131 0.039 Uiso 1 1 calc GR
H19C H 0.3635 0.2139 0.7854 0.039 Uiso 1 1 calc GR
C20 C 0.39494(15) 0.36340(12) 1.07409(18) 0.0331(6) Uani 1 1 d .
H20A H 0.4135 0.3529 1.1313 0.050 Uiso 1 1 calc GR
H20B H 0.3587 0.3926 1.0812 0.050 Uiso 1 1 calc GR
H20C H 0.4321 0.3791 1.0378 0.050 Uiso 1 1 calc GR
C21 C 0.21765(15) 0.20338(12) 1.06737(18) 0.0320(6) Uani 1 1 d .
H21A H 0.1767 0.2080 1.0305 0.048 Uiso 1 1 calc GR
H21B H 0.2085 0.2198 1.1250 0.048 Uiso 1 1 calc GR
H21C H 0.2286 0.1622 1.0732 0.048 Uiso 1 1 calc GR
C22 C 0.38918(11) 0.13299(9) 1.07020(12) 0.0172(4) Uani 1 1 d .
H22 H 0.3802 0.1714 1.0517 0.021 Uiso 1 1 calc R
C23 C 0.42723(11) 0.12168(9) 1.14958(12) 0.0162(3) Uani 1 1 d .
C24 C 0.44741(12) 0.16654(11) 1.20539(14) 0.0225(4) Uani 1 1 d .
H24 H 0.4360 0.2054 1.1915 0.027 Uiso 1 1 calc R
C25 C 0.48405(14) 0.15427(12) 1.28111(16) 0.0304(6) Uani 1 1 d .
H25 H 0.4976 0.1846 1.3191 0.036 Uiso 1 1 calc R
C26 C 0.50060(14) 0.09772(12) 1.30056(15) 0.0308(6) Uani 1 1 d .
H26 H 0.5259 0.0896 1.3522 0.037 Uiso 1 1 calc R
C27 C 0.48108(12) 0.05201(11) 1.24610(14) 0.0237(5) Uani 1 1 d .
H27 H 0.4930 0.0134 1.2604 0.028 Uiso 1 1 calc R
C28 C 0.44404(11) 0.06414(9) 1.17074(12) 0.0162(4) Uani 1 1 d .
C29 C 0.42700(11) -0.03817(9) 1.11750(12) 0.0181(4) Uani 1 1 d .
C30 C 0.39127(14) -0.05986(12) 1.20050(19) 0.0314(6) Uani 1 1 d .
H30A H 0.3421 -0.0480 1.2007 0.038 Uiso 1 1 calc R
H30B H 0.4140 -0.0433 1.2526 0.038 Uiso 1 1 calc R
C31 C 0.39677(17) -0.12615(13) 1.2020(2) 0.0422(8) Uani 1 1 d .
H31 H 0.3749 -0.1413 1.2564 0.051 Uiso 1 1 calc R
C32 C 0.47243(16) -0.14415(12) 1.19956(16) 0.0320(6) Uani 1 1 d .
H32A H 0.4969 -0.1278 1.2506 0.038 Uiso 1 1 calc R
H32B H 0.4758 -0.1868 1.2026 0.038 Uiso 1 1 calc R
C33 C 0.50636(15) -0.12280(11) 1.11627(15) 0.0289(5) Uani 1 1 d .
H33 H 0.5559 -0.1351 1.1154 0.035 Uiso 1 1 calc R
C34 C 0.4691(2) -0.14813(12) 1.03769(19) 0.0514(10) Uani 1 1 d .
H34A H 0.4919 -0.1350 0.9834 0.062 Uiso 1 1 calc R
H34B H 0.4713 -0.1908 1.0397 0.062 Uiso 1 1 calc R
C35 C 0.3945(2) -0.12862(12) 1.0384(3) 0.0571(12) Uani 1 1 d .
H35 H 0.3700 -0.1447 0.9864 0.068 Uiso 1 1 calc R
C36 C 0.3904(2) -0.06215(11) 1.0367(2) 0.0471(10) Uani 1 1 d .
H36A H 0.4129 -0.0472 0.9834 0.057 Uiso 1 1 calc R
H36B H 0.3415 -0.0497 1.0364 0.057 Uiso 1 1 calc R
C37 C 0.50232(13) -0.05678(11) 1.11318(16) 0.0262(5) Uani 1 1 d .
H37A H 0.5281 -0.0401 1.1629 0.031 Uiso 1 1 calc R
H37B H 0.5235 -0.0425 1.0586 0.031 Uiso 1 1 calc R
C38 C 0.3591(2) -0.15082(14) 1.1229(4) 0.0636(13) Uani 1 1 d .
H38A H 0.3101 -0.1386 1.1238 0.076 Uiso 1 1 calc R
H38B H 0.3606 -0.1935 1.1246 0.076 Uiso 1 1 calc R
Ru1B Ru 0.35867(2) 0.57041(2) 0.49638(2) 0.01902(10) Uani 1 1 d .
Cl2B Cl 0.45806(3) 0.56450(3) 0.40721(4) 0.02717(15) Uani 1 1 d .
Cl1B Cl 0.26389(3) 0.54366(3) 0.57966(4) 0.02989(16) Uani 1 1 d .
O1B O 0.42093(9) 0.52430(7) 0.59970(11) 0.0241(3) Uani 1 1 d .
N1B N 0.25495(10) 0.57531(8) 0.35817(14) 0.0222(4) Uani 1 1 d .
N2B N 0.27996(11) 0.66351(8) 0.39504(13) 0.0239(4) Uani 1 1 d .
C1B C 0.29597(11) 0.60748(9) 0.41071(14) 0.0196(4) Uani 1 1 d .
C2B C 0.21008(14) 0.60945(11) 0.30029(17) 0.0280(5) Uani 1 1 d .
H2BA H 0.1608 0.5992 0.3082 0.034 Uiso 1 1 calc R
H2BB H 0.2229 0.6041 0.2384 0.034 Uiso 1 1 calc R
C3B C 0.22455(16) 0.67105(11) 0.33063(19) 0.0340(6) Uani 1 1 d .
H3BA H 0.2400 0.6956 0.2816 0.041 Uiso 1 1 calc R
H3BB H 0.1830 0.6885 0.3575 0.041 Uiso 1 1 calc R
C4B C 0.25795(12) 0.51397(10) 0.35067(14) 0.0204(4) Uani 1 1 d .
C9B C 0.30814(12) 0.48940(10) 0.29668(15) 0.0217(4) Uani 1 1 d .
C8B C 0.31272(13) 0.42954(10) 0.29230(16) 0.0235(4) Uani 1 1 d .
H8B H 0.3480 0.4124 0.2579 0.028 Uiso 1 1 calc R
C7B C 0.26682(13) 0.39428(10) 0.33708(15) 0.0231(4) Uani 1 1 d .
C6B C 0.21396(13) 0.42000(10) 0.38472(16) 0.0236(4) Uani 1 1 d .
H6B H 0.1811 0.3961 0.4134 0.028 Uiso 1 1 calc R
C5B C 0.20779(12) 0.47977(10) 0.39156(15) 0.0216(4) Uani 1 1 d .
C12B C 0.35500(12) 0.52545(12) 0.24041(16) 0.0267(5) Uani 1 1 d .
H12D H 0.3298 0.5595 0.2197 0.040 Uiso 1 1 calc GR
H12E H 0.3705 0.5025 0.1904 0.040 Uiso 1 1 calc GR
H12F H 0.3952 0.5378 0.2744 0.040 Uiso 1 1 calc GR
C11B C 0.27308(16) 0.32927(11) 0.33187(18) 0.0305(5) Uani 1 1 d .
H11D H 0.2351 0.3138 0.2967 0.046 Uiso 1 1 calc GR
H11E H 0.2709 0.3129 0.3906 0.046 Uiso 1 1 calc GR
H11F H 0.3173 0.3190 0.3049 0.046 Uiso 1 1 calc GR
C10B C 0.14636(13) 0.50524(11) 0.43763(17) 0.0277(5) Uani 1 1 d .
H10D H 0.1561 0.5455 0.4528 0.042 Uiso 1 1 calc GR
H10E H 0.1370 0.4832 0.4908 0.042 Uiso 1 1 calc GR
H10F H 0.1059 0.5036 0.3993 0.042 Uiso 1 1 calc GR
C13B C 0.30716(13) 0.71244(10) 0.43977(15) 0.0232(4) Uani 1 1 d .
C18B C 0.27501(13) 0.73190(11) 0.51641(17) 0.0279(5) Uani 1 1 d .
C17B C 0.30413(14) 0.77898(11) 0.55959(18) 0.0296(5) Uani 1 1 d .
H17B H 0.2832 0.7924 0.6117 0.035 Uiso 1 1 calc R
C16B C 0.36279(13) 0.80675(10) 0.52873(17) 0.0250(4) Uani 1 1 d .
C15B C 0.39332(13) 0.78657(11) 0.45298(16) 0.0247(5) Uani 1 1 d .
H15B H 0.4336 0.8052 0.4315 0.030 Uiso 1 1 calc R
C14B C 0.36611(12) 0.73941(10) 0.40742(15) 0.0221(4) Uani 1 1 d .
C21B C 0.21279(16) 0.70087(13) 0.5524(2) 0.0413(7) Uani 1 1 d .
H21D H 0.1727 0.7082 0.5149 0.062 Uiso 1 1 calc GR
H21E H 0.2031 0.7150 0.6113 0.062 Uiso 1 1 calc GR
H21F H 0.2221 0.6593 0.5544 0.062 Uiso 1 1 calc GR
C20B C 0.39237(16) 0.85798(12) 0.57685(18) 0.0342(6) Uani 1 1 d .
H20D H 0.3559 0.8866 0.5865 0.051 Uiso 1 1 calc GR
H20E H 0.4295 0.8753 0.5422 0.051 Uiso 1 1 calc GR
H20F H 0.4109 0.8452 0.6330 0.051 Uiso 1 1 calc GR
C19B C 0.40089(15) 0.71680(12) 0.32733(17) 0.0301(5) Uani 1 1 d .
H19D H 0.4177 0.6775 0.3382 0.045 Uiso 1 1 calc GR
H19E H 0.4400 0.7418 0.3123 0.045 Uiso 1 1 calc GR
H19F H 0.3678 0.7162 0.2790 0.045 Uiso 1 1 calc GR
C22B C 0.38797(12) 0.63183(10) 0.56135(15) 0.0229(4) Uani 1 1 d .
H22B H 0.3789 0.6703 0.5432 0.027 Uiso 1 1 calc R
C23B C 0.42524(12) 0.62042(10) 0.64092(14) 0.0224(4) Uani 1 1 d .
C24B C 0.44477(13) 0.66510(12) 0.69724(16) 0.0282(5) Uani 1 1 d .
H24B H 0.4337 0.7039 0.6830 0.034 Uiso 1 1 calc R
C25B C 0.48018(15) 0.65312(13) 0.77367(18) 0.0355(6) Uani 1 1 d .
H25B H 0.4932 0.6835 0.8119 0.043 Uiso 1 1 calc R
C26B C 0.49641(16) 0.59623(14) 0.79364(18) 0.0389(7) Uani 1 1 d .
H26B H 0.5210 0.5880 0.8457 0.047 Uiso 1 1 calc R
C27B C 0.47735(14) 0.55077(13) 0.73873(16) 0.0298(5) Uani 1 1 d .
H27B H 0.4884 0.5120 0.7537 0.036 Uiso 1 1 calc R
C28B C 0.44206(12) 0.56288(10) 0.66208(15) 0.0221(4) Uani 1 1 d .
C29B C 0.42769(13) 0.46047(10) 0.60713(16) 0.0252(5) Uani 1 1 d .
C37B C 0.50280(14) 0.44279(12) 0.60746(17) 0.0283(5) Uani 1 1 d .
H37C H 0.5261 0.4591 0.6593 0.034 Uiso 1 1 calc R
H37D H 0.5261 0.4580 0.5549 0.034 Uiso 1 1 calc R
C33B C 0.50800(16) 0.37672(12) 0.60899(17) 0.0328(6) Uani 1 1 d .
H33B H 0.5578 0.3652 0.6113 0.039 Uiso 1 1 calc R
C32B C 0.47128(19) 0.35442(14) 0.6902(2) 0.0424(7) Uani 1 1 d .
H32C H 0.4933 0.3708 0.7429 0.051 Uiso 1 1 calc R
H32D H 0.4751 0.3118 0.6930 0.051 Uiso 1 1 calc R
C31B C 0.3952(2) 0.37207(16) 0.6868(3) 0.0669(13) Uani 1 1 d .
H31B H 0.3708 0.3563 0.7390 0.080 Uiso 1 1 calc R
C38B C 0.3618(2) 0.34764(16) 0.6038(5) 0.096(2) Uani 1 1 d .
H38C H 0.3125 0.3592 0.6011 0.115 Uiso 1 1 calc R
H38D H 0.3640 0.3049 0.6045 0.115 Uiso 1 1 calc R
C35B C 0.4005(3) 0.37111(13) 0.5234(3) 0.0791(17) Uani 1 1 d .
H35B H 0.3787 0.3553 0.4694 0.095 Uiso 1 1 calc R
C30B C 0.38897(17) 0.43769(14) 0.6863(3) 0.0483(10) Uani 1 1 d .
H30C H 0.3397 0.4491 0.6833 0.058 Uiso 1 1 calc R
H30D H 0.4091 0.4539 0.7403 0.058 Uiso 1 1 calc R
C34B C 0.4753(3) 0.35185(13) 0.5275(2) 0.0590(12) Uani 1 1 d .
H34C H 0.5005 0.3656 0.4753 0.071 Uiso 1 1 calc R
H34D H 0.4778 0.3091 0.5289 0.071 Uiso 1 1 calc R
C36B C 0.3955(2) 0.43700(12) 0.5224(3) 0.0613(13) Uani 1 1 d .
H36C H 0.3465 0.4490 0.5183 0.074 Uiso 1 1 calc R
H36D H 0.4205 0.4526 0.4714 0.074 Uiso 1 1 calc R

loop_
_atom_site_aniso_label
_atom_site_aniso_U_11
_atom_site_aniso_U_22
_atom_site_aniso_U_33
_atom_site_aniso_U_23
_atom_site_aniso_U_13
_atom_site_aniso_U_12
Ru1 0.01264(7) 0.01645(9) 0.00883(10) 0.00070(5) -0.00162(5) -0.00123(6)
Cl1 0.0200(3) 0.0350(3) 0.0145(2) 0.00381(19) 0.00160(17) -0.0071(2)
Cl2 0.0140(2) 0.0331(3) 0.0138(2) -0.00185(17) -0.00108(15) 0.0041(2)
O1 0.0192(7) 0.0203(7) 0.0132(6) 0.0002(5) -0.0063(5) -0.0029(6)
N1 0.0153(8) 0.0183(8) 0.0143(7) 0.0015(5) -0.0050(5) -0.0002(6)
N2 0.0179(8) 0.0182(8) 0.0183(7) -0.0004(6) -0.0050(6) 0.0027(7)
C1 0.0114(8) 0.0188(9) 0.0119(7) 0.0005(6) 0.0004(6) 0.0008(7)
C2 0.0194(10) 0.0205(10) 0.0236(9) 0.0022(7) -0.0086(7) 0.0021(8)
C3 0.0259(12) 0.0213(11) 0.0310(11) 0.0024(8) -0.0131(9) 0.0033(9)
C4 0.0112(8) 0.0171(9) 0.0137(7) 0.0009(6) -0.0019(6) -0.0008(7)
C5 0.0155(9) 0.0214(10) 0.0136(7) -0.0004(6) 0.0006(6) -0.0016(7)
C6 0.0254(11) 0.0193(10) 0.0209(9) 0.0014(7) -0.0019(8) -0.0058(8)
C7 0.0269(12) 0.0200(10) 0.0227(9) -0.0054(7) -0.0055(8) 0.0002(9)
C8 0.0172(10) 0.0294(12) 0.0232(10) -0.0087(8) -0.0027(7) 0.0031(9)
C9 0.0122(9) 0.0276(11) 0.0149(8) -0.0026(7) -0.0010(6) -0.0013(8)
C10 0.0191(11) 0.0304(12) 0.0205(9) -0.0043(8) 0.0049(7) -0.0053(9)
C11 0.0429(17) 0.0235(13) 0.0411(15) -0.0077(10) -0.0099(12) 0.0057(12)
C12 0.0159(10) 0.0365(13) 0.0180(8) 0.0000(8) 0.0037(7) -0.0058(9)
C13 0.0168(9) 0.0171(9) 0.0177(8) -0.0002(7) -0.0010(6) 0.0019(7)
C14 0.0190(10) 0.0183(9) 0.0172(8) 0.0012(6) 0.0001(7) 0.0018(8)
C15 0.0203(11) 0.0219(11) 0.0244(10) 0.0000(8) -0.0022(8) -0.0005(9)
C16 0.0228(11) 0.0202(10) 0.0251(10) -0.0042(8) -0.0073(8) 0.0029(8)
C17 0.0259(11) 0.0255(11) 0.0203(9) -0.0045(8) -0.0011(8) 0.0057(9)
C18 0.0192(10) 0.0226(10) 0.0208(9) -0.0008(7) 0.0030(7) 0.0033(8)
C19 0.0279(12) 0.0288(12) 0.0219(9) -0.0008(8) 0.0085(8) 0.0002(10)
C20 0.0322(14) 0.0294(13) 0.0378(14) -0.0096(10) -0.0130(11) -0.0026(11)
C21 0.0299(13) 0.0290(13) 0.0371(13) -0.0022(10) 0.0154(11) 0.0000(10)
C22 0.0164(9) 0.0203(9) 0.0149(8) -0.0013(6) -0.0019(6) -0.0017(7)
C23 0.0133(9) 0.0214(9) 0.0140(7) -0.0027(6) 0.0000(6) 0.0001(7)
C24 0.0207(11) 0.0273(11) 0.0196(9) -0.0083(8) -0.0039(7) 0.0001(9)
C25 0.0278(13) 0.0386(15) 0.0248(10) -0.0170(10) -0.0114(9) 0.0051(11)
C26 0.0305(13) 0.0424(15) 0.0195(9) -0.0127(9) -0.0138(9) 0.0104(11)
C27 0.0245(11) 0.0318(12) 0.0148(8) -0.0071(8) -0.0087(7) 0.0098(9)
C28 0.0128(8) 0.0258(10) 0.0099(7) -0.0032(6) -0.0025(6) 0.0004(7)
C29 0.0209(10) 0.0191(9) 0.0141(7) 0.0027(6) -0.0065(7) -0.0012(8)
C30 0.0235(12) 0.0315(14) 0.0391(14) 0.0171(10) 0.0078(10) 0.0043(10)
C31 0.0379(17) 0.0287(14) 0.060(2) 0.0230(13) 0.0081(14) 0.0029(12)
C32 0.0432(16) 0.0300(13) 0.0227(10) 0.0075(9) -0.0067(10) 0.0122(12)
C33 0.0355(14) 0.0303(13) 0.0208(10) -0.0025(8) -0.0018(9) 0.0103(11)
C34 0.106(3) 0.0224(12) 0.0253(12) -0.0037(9) -0.0270(16) 0.0126(16)
C35 0.082(3) 0.0185(13) 0.071(2) -0.0037(13) -0.061(2) 0.0006(14)
C36 0.074(2) 0.0166(11) 0.0511(17) 0.0018(10) -0.0523(17) -0.0029(12)
C37 0.0234(11) 0.0329(13) 0.0222(10) -0.0086(9) -0.0001(8) 0.0049(10)
C38 0.046(2) 0.0219(14) 0.123(4) 0.0192(18) -0.037(2) -0.0113(15)
Ru1B 0.01776(10) 0.01728(11) 0.0220(3) 0.00231(6) -0.00241(6) -0.00200(7)
Cl2B 0.0200(3) 0.0329(3) 0.0286(4) -0.0022(2) -0.0015(2) 0.0051(2)
Cl1B 0.0254(3) 0.0368(3) 0.0274(4) 0.0053(2) 0.0008(2) -0.0096(3)
O1B 0.0253(9) 0.0202(8) 0.0267(8) 0.0030(6) -0.0066(6) -0.0038(7)
N1B 0.0183(9) 0.0175(9) 0.0307(10) 0.0024(7) -0.0076(7) -0.0014(7)
N2B 0.0245(10) 0.0185(9) 0.0288(10) 0.0015(7) -0.0057(7) -0.0005(8)
C1B 0.0159(10) 0.0176(10) 0.0253(10) 0.0019(7) -0.0011(7) -0.0013(8)
C2B 0.0232(12) 0.0242(12) 0.0366(13) 0.0041(9) -0.0118(9) 0.0003(10)
C3B 0.0330(15) 0.0236(12) 0.0453(15) 0.0035(10) -0.0162(11) 0.0032(11)
C4B 0.0158(10) 0.0199(10) 0.0254(10) 0.0020(7) -0.0022(7) -0.0019(8)
C9B 0.0150(10) 0.0254(11) 0.0247(10) 0.0032(8) -0.0012(7) -0.0032(8)
C8B 0.0199(10) 0.0249(11) 0.0259(10) -0.0018(8) 0.0015(8) 0.0018(9)
C7B 0.0248(11) 0.0190(10) 0.0255(10) -0.0021(8) -0.0009(8) 0.0001(9)
C6B 0.0233(11) 0.0206(11) 0.0268(10) 0.0002(8) 0.0028(8) -0.0042(9)
C5B 0.0182(10) 0.0205(10) 0.0260(10) -0.0008(8) 0.0017(8) -0.0023(8)
C12B 0.0157(10) 0.0350(13) 0.0294(11) 0.0067(9) 0.0003(8) -0.0038(9)
C11B 0.0371(15) 0.0200(11) 0.0344(13) -0.0033(9) -0.0007(10) 0.0004(10)
C10B 0.0212(11) 0.0290(12) 0.0331(12) -0.0050(9) 0.0053(9) -0.0007(10)
C13B 0.0231(11) 0.0171(10) 0.0295(11) 0.0007(8) -0.0010(8) 0.0013(8)
C18B 0.0251(11) 0.0241(11) 0.0346(13) -0.0003(10) 0.0054(10) 0.0003(9)
C17B 0.0301(13) 0.0245(12) 0.0341(12) -0.0031(9) 0.0008(10) 0.0054(10)
C16B 0.0256(11) 0.0209(10) 0.0285(11) 0.0008(8) -0.0066(9) 0.0038(9)
C15B 0.0208(11) 0.0224(11) 0.0308(11) 0.0062(8) -0.0040(8) -0.0001(9)
C14B 0.0215(11) 0.0188(10) 0.0260(10) 0.0040(7) -0.0004(8) 0.0011(8)
C21B 0.0366(16) 0.0343(15) 0.0531(18) -0.0045(12) 0.0181(13) -0.0064(12)
C20B 0.0392(16) 0.0288(13) 0.0347(13) -0.0016(10) -0.0141(11) -0.0015(11)
C19B 0.0312(14) 0.0288(13) 0.0303(12) 0.0014(9) 0.0052(10) -0.0018(11)
C22B 0.0206(11) 0.0216(11) 0.0264(10) 0.0012(8) -0.0008(8) -0.0026(8)
C23B 0.0196(10) 0.0245(11) 0.0231(10) -0.0016(8) 0.0006(8) -0.0019(9)
C24B 0.0229(12) 0.0312(13) 0.0305(12) -0.0081(9) 0.0010(9) 0.0000(10)
C25B 0.0317(15) 0.0414(16) 0.0334(13) -0.0153(11) -0.0063(11) 0.0058(12)
C26B 0.0383(16) 0.0495(18) 0.0290(12) -0.0158(12) -0.0118(11) 0.0165(14)
C27B 0.0286(13) 0.0386(14) 0.0223(10) -0.0052(9) -0.0042(9) 0.0090(11)
C28B 0.0157(10) 0.0286(12) 0.0220(10) -0.0028(8) 0.0012(7) -0.0013(8)
C29B 0.0219(11) 0.0233(11) 0.0305(11) 0.0073(8) -0.0083(8) -0.0033(9)
C37B 0.0245(12) 0.0304(13) 0.0301(12) -0.0086(9) 0.0031(9) 0.0003(10)
C33B 0.0370(15) 0.0317(14) 0.0297(12) -0.0033(10) -0.0038(10) 0.0062(11)
C32B 0.051(2) 0.0358(16) 0.0398(15) 0.0148(12) 0.0009(13) 0.0150(14)
C31B 0.046(2) 0.039(2) 0.115(4) 0.042(2) 0.028(2) 0.0059(17)
C38B 0.045(2) 0.0241(17) 0.219(7) 0.026(3) -0.040(3) -0.0130(17)
C35B 0.107(4) 0.0177(13) 0.112(4) -0.0037(17) -0.086(3) -0.0032(17)
C30B 0.0285(15) 0.0379(17) 0.079(3) 0.0307(16) 0.0223(15) 0.0072(13)
C34B 0.113(3) 0.0252(14) 0.0389(16) -0.0040(12) -0.0331(19) 0.0117(17)
C36B 0.083(3) 0.0182(13) 0.083(3) 0.0066(14) -0.066(2) -0.0108(14)

loop_
_atom_type_symbol
_atom_type_description
_atom_type_scat_dispersion_real
_atom_type_scat_dispersion_imag
_atom_type_scat_source
C C 0.0033 0.0016 'International Tables Vol C Tables 4.2.6.8 and 6.1.1.4'
H H 0.0000 0.0000 'International Tables Vol C Tables 4.2.6.8 and 6.1.1.4'
Cl Cl 0.1484 0.1585 'International Tables Vol C Tables 4.2.6.8 and 6.1.1.4'
N N 0.0061 0.0033 'International Tables Vol C Tables 4.2.6.8 and 6.1.1.4'
O O 0.0106 0.0060 'International Tables Vol C Tables 4.2.6.8 and 6.1.1.4'
Ru Ru -1.2594 0.8363 'International Tables Vol C Tables 4.2.6.8 and 6.1.1.4'

loop_
_exptl_crystal_face_index_h
_exptl_crystal_face_index_k
_exptl_crystal_face_index_l
_exptl_crystal_face_perp_dist
0.00 -1.00 0.00 0.0540
0.00 1.00 0.00 0.0420
1.00 -1.00 -2.00 0.1780
2.00 0.00 1.00 0.2300
-5.00 0.00 -2.00 0.2110
5.00 -1.00 -1.00 0.2420
-2.00 1.00 5.00 0.2030
2.00 -1.00 -4.00 0.1810
-2.00 1.00 4.00 0.2100
1.00 3.00 -2.00 0.1620
-1.00 -1.00 4.00 0.2200

loop_
_geom_angle_atom_site_label_1
_geom_angle_atom_site_label_2
_geom_angle_atom_site_label_3
_geom_angle
Cl1 Ru1 Cl2 161.09(2)
O1 Ru1 Cl1 84.82(4)
O1 Ru1 Cl2 86.53(4)
C1 Ru1 Cl1 89.31(6)
C1 Ru1 Cl2 98.87(5)
C1 Ru1 O1 174.08(7)
C22 Ru1 Cl1 98.72(7)
C22 Ru1 Cl2 96.23(7)
C22 Ru1 O1 79.74(8)
C22 Ru1 C1 101.95(9)
C28 O1 Ru1 110.17(12)
C28 O1 C29 124.56(15)
C29 O1 Ru1 124.63(11)
C1 N1 C2 113.80(17)
C1 N1 C4 124.88(17)
C4 N1 C2 120.81(16)
C1 N2 C3 113.57(18)
C1 N2 C13 126.42(17)
C13 N2 C3 119.92(18)
N1 C1 Ru1 120.60(14)
N2 C1 Ru1 132.27(15)
N2 C1 N1 106.83(16)
N1 C2 H2A 111.3
N1 C2 H2B 111.3
N1 C2 C3 102.54(17)
H2A C2 H2B 109.2
C3 C2 H2A 111.3
C3 C2 H2B 111.3
N2 C3 C2 103.02(18)
N2 C3 H3A 111.2
N2 C3 H3B 111.2
C2 C3 H3A 111.2
C2 C3 H3B 111.2
H3A C3 H3B 109.1
C5 C4 N1 120.03(18)
C5 C4 C9 121.36(19)
C9 C4 N1 118.37(18)
C4 C5 C10 122.5(2)
C6 C5 C4 117.97(19)
C6 C5 C10 119.4(2)
C5 C6 H6 119.1
C5 C6 C7 121.8(2)
C7 C6 H6 119.1
C6 C7 C11 120.7(2)
C8 C7 C6 118.7(2)
C8 C7 C11 120.5(2)
C7 C8 H8 119.1
C7 C8 C9 121.7(2)
C9 C8 H8 119.1
C4 C9 C12 122.3(2)
C8 C9 C4 118.0(2)
C8 C9 C12 119.6(2)
C5 C10 H10A 109.5
C5 C10 H10B 109.5
C5 C10 H10C 109.5
H10A C10 H10B 109.5
H10A C10 H10C 109.5
H10B C10 H10C 109.5
C7 C11 H11A 109.5
C7 C11 H11B 109.5
C7 C11 H11C 109.5
H11A C11 H11B 109.5
H11A C11 H11C 109.5
H11B C11 H11C 109.5
C9 C12 H12A 109.5
C9 C12 H12B 109.5
C9 C12 H12C 109.5
H12A C12 H12B 109.5
H12A C12 H12C 109.5
H12B C12 H12C 109.5
C14 C13 N2 119.07(18)
C14 C13 C18 121.4(2)
C18 C13 N2 119.52(19)
C13 C14 C15 118.8(2)
C13 C14 C19 120.3(2)
C15 C14 C19 120.9(2)
C14 C15 H15 119.3
C16 C15 C14 121.3(2)
C16 C15 H15 119.3
C15 C16 C20 120.7(2)
C17 C16 C15 118.7(2)
C17 C16 C20 120.7(2)
C16 C17 H17 119.1
C16 C17 C18 121.8(2)
C18 C17 H17 119.1
C13 C18 C17 118.1(2)
C13 C18 C21 120.8(2)
C17 C18 C21 121.1(2)
C14 C19 H19A 109.5
C14 C19 H19B 109.5
C14 C19 H19C 109.5
H19A C19 H19B 109.5
H19A C19 H19C 109.5
H19B C19 H19C 109.5
C16 C20 H20A 109.5
C16 C20 H20B 109.5
C16 C20 H20C 109.5
H20A C20 H20B 109.5
H20A C20 H20C 109.5
H20B C20 H20C 109.5
C18 C21 H21A 109.5
C18 C21 H21B 109.5
C18 C21 H21C 109.5
H21A C21 H21B 109.5
H21A C21 H21C 109.5
H21B C21 H21C 109.5
Ru1 C22 H22 120.9
C23 C22 Ru1 118.19(16)
C23 C22 H22 120.9
C24 C23 C22 121.5(2)
C24 C23 C28 119.67(19)
C28 C23 C22 118.84(18)
C23 C24 H24 119.9
C25 C24 C23 120.1(2)
C25 C24 H24 119.9
C24 C25 H25 120.2
C26 C25 C24 119.5(2)
C26 C25 H25 120.2
C25 C26 H26 119.2
C25 C26 C27 121.7(2)
C27 C26 H26 119.2
C26 C27 H27 120.5
C28 C27 C26 118.9(2)
C28 C27 H27 120.5
O1 C28 C23 112.65(16)
O1 C28 C27 127.2(2)
C27 C28 C23 120.13(19)
O1 C29 C30 111.05(18)
O1 C29 C36 104.89(16)
O1 C29 C37 110.63(18)
C36 C29 C30 110.2(2)
C37 C29 C30 112.02(19)
C37 C29 C36 107.7(2)
C29 C30 H30A 110.1
C29 C30 H30B 110.1
C29 C30 C31 107.9(2)
H30A C30 H30B 108.4
C31 C30 H30A 110.1
C31 C30 H30B 110.1
C30 C31 H31 109.4
C32 C31 C30 109.8(2)
C32 C31 H31 109.4
C32 C31 C38 109.7(3)
C38 C31 C30 109.2(3)
C38 C31 H31 109.4
C31 C32 H32A 109.6
C31 C32 H32B 109.6
H32A C32 H32B 108.1
C33 C32 C31 110.3(2)
C33 C32 H32A 109.6
C33 C32 H32B 109.6
C32 C33 H33 109.4
C32 C33 C34 109.7(3)
C32 C33 C37 109.2(2)
C34 C33 H33 109.4
C34 C33 C37 109.6(2)
C37 C33 H33 109.4
C33 C34 H34A 109.8
C33 C34 H34B 109.8
H34A C34 H34B 108.3
C35 C34 C33 109.3(3)
C35 C34 H34A 109.8
C35 C34 H34B 109.8
C34 C35 H35 109.5
C34 C35 C36 110.3(3)
C34 C35 C38 109.1(3)
C36 C35 H35 109.5
C36 C35 C38 108.8(3)
C38 C35 H35 109.5
C29 C36 C35 108.9(2)
C29 C36 H36A 109.9
C29 C36 H36B 109.9
C35 C36 H36A 109.9
C35 C36 H36B 109.9
H36A C36 H36B 108.3
C29 C37 C33 109.3(2)
C29 C37 H37A 109.8
C29 C37 H37B 109.8
C33 C37 H37A 109.8
C33 C37 H37B 109.8
H37A C37 H37B 108.3
C31 C38 C35 109.3(3)
C31 C38 H38A 109.8
C31 C38 H38B 109.8
C35 C38 H38A 109.8
C35 C38 H38B 109.8
H38A C38 H38B 108.3
Cl1B Ru1B Cl2B 161.19(3)
O1B Ru1B Cl2B 86.91(5)
O1B Ru1B Cl1B 84.72(5)
C1B Ru1B Cl2B 97.92(7)
C1B Ru1B Cl1B 89.89(6)
C1B Ru1B O1B 174.49(8)
C22B Ru1B Cl2B 96.26(7)
C22B Ru1B Cl1B 98.73(7)
C22B Ru1B O1B 79.56(8)
C22B Ru1B C1B 102.41(10)
C28B O1B Ru1B 109.97(14)
C28B O1B C29B 124.53(18)
C29B O1B Ru1B 124.73(13)
C1B N1B C2B 114.19(18)
C1B N1B C4B 124.87(19)
C4B N1B C2B 120.65(19)
C1B N2B C3B 113.6(2)
C1B N2B C13B 126.2(2)
C13B N2B C3B 120.0(2)
N1B C1B Ru1B 120.99(16)
N1B C1B N2B 106.65(19)
N2B C1B Ru1B 132.18(17)
N1B C2B H2BA 111.4
N1B C2B H2BB 111.4
N1B C2B C3B 102.07(19)
H2BA C2B H2BB 109.2
C3B C2B H2BA 111.4
C3B C2B H2BB 111.4
N2B C3B C2B 103.2(2)
N2B C3B H3BA 111.1
N2B C3B H3BB 111.1
C2B C3B H3BA 111.1
C2B C3B H3BB 111.1
H3BA C3B H3BB 109.1
C9B C4B N1B 118.8(2)
C9B C4B C5B 121.1(2)
C5B C4B N1B 119.9(2)
C4B C9B C12B 122.2(2)
C8B C9B C4B 118.6(2)
C8B C9B C12B 119.1(2)
C9B C8B H8B 119.3
C7B C8B C9B 121.4(2)
C7B C8B H8B 119.3
C8B C7B C6B 118.6(2)
C8B C7B C11B 120.5(2)
C6B C7B C11B 120.9(2)
C7B C6B H6B 119.1
C7B C6B C5B 121.9(2)
C5B C6B H6B 119.1
C4B C5B C10B 122.5(2)
C6B C5B C4B 117.9(2)
C6B C5B C10B 119.5(2)
C9B C12B H12D 109.5
C9B C12B H12E 109.5
C9B C12B H12F 109.5
H12D C12B H12E 109.5
H12D C12B H12F 109.5
H12E C12B H12F 109.5
C7B C11B H11D 109.5
C7B C11B H11E 109.5
C7B C11B H11F 109.5
H11D C11B H11E 109.5
H11D C11B H11F 109.5
H11E C11B H11F 109.5
C5B C10B H10D 109.5
C5B C10B H10E 109.5
C5B C10B H10F 109.5
H10D C10B H10E 109.5
H10D C10B H10F 109.5
H10E C10B H10F 109.5
C18B C13B N2B 119.7(2)
C14B C13B N2B 119.1(2)
C14B C13B C18B 121.2(2)
C13B C18B C21B 120.5(2)
C17B C18B C13B 118.0(2)
C17B C18B C21B 121.4(2)
C18B C17B H17B 119.0
C16B C17B C18B 122.0(2)
C16B C17B H17B 119.0
C17B C16B C20B 120.4(2)
C15B C16B C17B 118.6(2)
C15B C16B C20B 120.9(2)
C16B C15B H15B 119.2
C16B C15B C14B 121.5(2)
C14B C15B H15B 119.2
C13B C14B C15B 118.7(2)
C13B C14B C19B 120.3(2)
C15B C14B C19B 121.0(2)
C18B C21B H21D 109.5
C18B C21B H21E 109.5
C18B C21B H21F 109.5
H21D C21B H21E 109.5
H21D C21B H21F 109.5
H21E C21B H21F 109.5
C16B C20B H20D 109.5
C16B C20B H20E 109.5
C16B C20B H20F 109.5
H20D C20B H20E 109.5
H20D C20B H20F 109.5
H20E C20B H20F 109.5
C14B C19B H19D 109.5
C14B C19B H19E 109.5
C14B C19B H19F 109.5
H19D C19B H19E 109.5
H19D C19B H19F 109.5
H19E C19B H19F 109.5
Ru1B C22B H22B 120.8
C23B C22B Ru1B 118.36(17)
C23B C22B H22B 120.8
C24B C23B C22B 121.5(2)
C24B C23B C28B 119.6(2)
C28B C23B C22B 118.9(2)
C23B C24B H24B 119.7
C25B C24B C23B 120.6(3)
C25B C24B H24B 119.7
C24B C25B H25B 120.4
C24B C25B C26B 119.2(3)
C26B C25B H25B 120.4
C25B C26B H26B 119.3
C25B C26B C27B 121.4(3)
C27B C26B H26B 119.3
C26B C27B H27B 120.4
C28B C27B C26B 119.3(3)
C28B C27B H27B 120.4
O1B C28B C23B 112.7(2)
O1B C28B C27B 127.3(2)
C27B C28B C23B 120.0(2)
O1B C29B C37B 110.74(19)
O1B C29B C30B 111.2(2)
O1B C29B C36B 104.47(18)
C37B C29B C30B 112.1(2)
C37B C29B C36B 107.2(3)
C30B C29B C36B 110.7(3)
C29B C37B H37C 109.8
C29B C37B H37D 109.8
C29B C37B C33B 109.5(2)
H37C C37B H37D 108.2
C33B C37B H37C 109.8
C33B C37B H37D 109.8
C37B C33B H33B 109.2
C32B C33B C37B 108.6(2)
C32B C33B H33B 109.2
C34B C33B C37B 109.8(2)
C34B C33B H33B 109.2
C34B C33B C32B 110.6(3)
C33B C32B H32C 109.8
C33B C32B H32D 109.8
C33B C32B C31B 109.3(3)
H32C C32B H32D 108.3
C31B C32B H32C 109.8
C31B C32B H32D 109.8
C32B C31B H31B 109.3
C32B C31B C38B 109.6(4)
C38B C31B H31B 109.3
C30B C31B C32B 110.1(3)
C30B C31B H31B 109.3
C30B C31B C38B 109.2(3)
C31B C38B H38C 109.8
C31B C38B H38D 109.8
C31B C38B C35B 109.2(3)
H38C C38B H38D 108.3
C35B C38B H38C 109.8
C35B C38B H38D 109.8
C38B C35B H35B 109.3
C34B C35B C38B 109.1(3)
C34B C35B H35B 109.3
C34B C35B C36B 110.8(3)
C36B C35B C38B 109.2(4)
C36B C35B H35B 109.3
C29B C30B C31B 108.1(3)
C29B C30B H30C 110.1
C29B C30B H30D 110.1
C31B C30B H30C 110.1
C31B C30B H30D 110.1
H30C C30B H30D 108.4
C33B C34B H34C 109.9
C33B C34B H34D 109.9
C35B C34B C33B 108.7(3)
C35B C34B H34C 109.9
C35B C34B H34D 109.9
H34C C34B H34D 108.3
C29B C36B H36C 110.0
C29B C36B H36D 110.0
C35B C36B C29B 108.5(2)
C35B C36B H36C 110.0
C35B C36B H36D 110.0
H36C C36B H36D 108.4

loop_
_geom_bond_atom_site_label_1
_geom_bond_atom_site_label_2
_geom_bond_distance
Ru1 Cl1 2.3190(6)
Ru1 Cl2 2.3633(5)
Ru1 O1 2.2540(14)
Ru1 C1 1.9890(19)
Ru1 C22 1.828(2)
O1 C28 1.374(2)
O1 C29 1.480(3)
N1 C1 1.355(3)
N1 C2 1.469(3)
N1 C4 1.430(3)
N2 C1 1.351(3)
N2 C3 1.470(3)
N2 C13 1.426(3)
C2 H2A 0.9900
C2 H2B 0.9900
C2 C3 1.520(3)
C3 H3A 0.9900
C3 H3B 0.9900
C4 C5 1.400(3)
C4 C9 1.403(3)
C5 C6 1.391(3)
C5 C10 1.505(3)
C6 H6 0.9500
C6 C7 1.392(3)
C7 C8 1.384(4)
C7 C11 1.516(3)
C8 H8 0.9500
C8 C9 1.393(3)
C9 C12 1.504(3)
C10 H10A 0.9800
C10 H10B 0.9800
C10 H10C 0.9800
C11 H11A 0.9800
C11 H11B 0.9800
C11 H11C 0.9800
C12 H12A 0.9800
C12 H12B 0.9800
C12 H12C 0.9800
C13 C14 1.393(3)
C13 C18 1.399(3)
C14 C15 1.396(3)
C14 C19 1.508(3)
C15 H15 0.9500
C15 C16 1.392(3)
C16 C17 1.390(3)
C16 C20 1.511(3)
C17 H17 0.9500
C17 C18 1.400(3)
C18 C21 1.505(3)
C19 H19A 0.9800
C19 H19B 0.9800
C19 H19C 0.9800
C20 H20A 0.9800
C20 H20B 0.9800
C20 H20C 0.9800
C21 H21A 0.9800
C21 H21B 0.9800
C21 H21C 0.9800
C22 H22 0.9500
C22 C23 1.448(3)
C23 C24 1.402(3)
C23 C28 1.410(3)
C24 H24 0.9500
C24 C25 1.391(3)
C25 H25 0.9500
C25 C26 1.381(4)
C26 H26 0.9500
C26 C27 1.401(3)
C27 H27 0.9500
C27 C28 1.390(3)
C29 C30 1.535(3)
C29 C36 1.532(3)
C29 C37 1.521(3)
C30 H30A 0.9900
C30 H30B 0.9900
C30 C31 1.539(4)
C31 H31 1.0000
C31 C32 1.522(4)
C31 C38 1.527(6)
C32 H32A 0.9900
C32 H32B 0.9900
C32 C33 1.520(4)
C33 H33 1.0000
C33 C34 1.523(4)
C33 C37 1.531(4)
C34 H34A 0.9900
C34 H34B 0.9900
C34 C35 1.513(6)
C35 H35 1.0000
C35 C36 1.541(4)
C35 C38 1.554(7)
C36 H36A 0.9900
C36 H36B 0.9900
C37 H37A 0.9900
C37 H37B 0.9900
C38 H38A 0.9900
C38 H38B 0.9900
Ru1B Cl2B 2.3645(6)
Ru1B Cl1B 2.3197(6)
Ru1B O1B 2.2602(16)
Ru1B C1B 1.985(2)
Ru1B C22B 1.828(2)
O1B C28B 1.372(3)
O1B C29B 1.488(3)
N1B C1B 1.355(3)
N1B C2B 1.473(3)
N1B C4B 1.426(3)
N2B C1B 1.355(3)
N2B C3B 1.469(3)
N2B C13B 1.426(3)
C2B H2BA 0.9900
C2B H2BB 0.9900
C2B C3B 1.526(4)
C3B H3BA 0.9900
C3B H3BB 0.9900
C4B C9B 1.398(3)
C4B C5B 1.401(3)
C9B C8B 1.390(3)
C9B C12B 1.505(3)
C8B H8B 0.9500
C8B C7B 1.389(3)
C7B C6B 1.391(3)
C7B C11B 1.512(3)
C6B H6B 0.9500
C6B C5B 1.393(3)
C5B C10B 1.503(3)
C12B H12D 0.9800
C12B H12E 0.9800
C12B H12F 0.9800
C11B H11D 0.9800
C11B H11E 0.9800
C11B H11F 0.9800
C10B H10D 0.9800
C10B H10E 0.9800
C10B H10F 0.9800
C13B C18B 1.406(3)
C13B C14B 1.392(3)
C18B C17B 1.395(4)
C18B C21B 1.507(4)
C17B H17B 0.9500
C17B C16B 1.388(4)
C16B C15B 1.386(4)
C16B C20B 1.510(4)
C15B H15B 0.9500
C15B C14B 1.400(3)
C14B C19B 1.497(3)
C21B H21D 0.9800
C21B H21E 0.9800
C21B H21F 0.9800
C20B H20D 0.9800
C20B H20E 0.9800
C20B H20F 0.9800
C19B H19D 0.9800
C19B H19E 0.9800
C19B H19F 0.9800
C22B H22B 0.9500
C22B C23B 1.443(3)
C23B C24B 1.400(3)
C23B C28B 1.409(3)
C24B H24B 0.9500
C24B C25B 1.387(4)
C25B H25B 0.9500
C25B C26B 1.388(4)
C26B H26B 0.9500
C26B C27B 1.398(4)
C27B H27B 0.9500
C27B C28B 1.389(3)
C29B C37B 1.510(4)
C29B C30B 1.523(4)
C29B C36B 1.542(4)
C37B H37C 0.9900
C37B H37D 0.9900
C37B C33B 1.533(4)
C33B H33B 1.0000
C33B C32B 1.525(4)
C33B C34B 1.516(4)
C32B H32C 0.9900
C32B H32D 0.9900
C32B C31B 1.528(5)
C31B H31B 1.0000
C31B C38B 1.538(8)
C31B C30B 1.524(5)
C38B H38C 0.9900
C38B H38D 0.9900
C38B C35B 1.544(8)
C35B H35B 1.0000
C35B C34B 1.515(7)
C35B C36B 1.529(4)
C30B H30C 0.9900
C30B H30D 0.9900
C34B H34C 0.9900
C34B H34D 0.9900
C36B H36C 0.9900
C36B H36D 0.9900

loop_
_cod_changelog_entry_id
_cod_changelog_entry_author
_cod_changelog_entry_date
_cod_changelog_entry_text
1 'Vaitkus, Antanas' 2022-05-09T04:50:00+03:00
;
 Removed the '&#x00E2;&#x0080;&#x0098;' and '&#x00E2;&#x0080;&#x0099;'
 sequences from the value of the '_exptl_crystal_colour' data item.
;
